data_7231874
loop_
_publ_author_name
'Wang, Ruyu'
'Shu, Xi'
'Fan, Yu'
'Li, Shoujian'
'Jin, Yongdong'
'Huang, Chao'

_publ_section_title
;
 Visible colorimetric fluoride and hydroxide sensing by asymmetric
 tris-urea receptors: combined experimental and theoretical studies
;
_journal_issue 69
_journal_name_full 'RSC Advances'
_journal_page_first 39394
_journal_paper_doi 10.1039/C8RA07495J
_journal_volume 8
_journal_year 2018
_chemical_formula_moiety 'C25 H25 N9 O9'
_chemical_formula_sum 'C26 H25 N8 O9'
_chemical_formula_weight 593.54
_space_group_crystal_system triclinic
_space_group_IT_number 2
_space_group_name_Hall '-P 1'
_space_group_name_H-M_alt 'P -1'
_symmetry_space_group_name_Hall '-P 1'
_symmetry_space_group_name_H-M 'P -1'
_atom_sites_solution_hydrogens geom
_atom_sites_solution_primary direct
_audit_creation_date 2017-05-03
_audit_creation_method
;
Olex2 1.2
(compiled 2017.03.28 svn.r3405 for OlexSys, GUI svn.r5335)
;
_audit_update_record
;
2017-09-13 deposited with the CCDC.
2018-11-19 downloaded from the CCDC.
;
_cell_angle_alpha 75.358(4)
_cell_angle_beta 87.692(3)
_cell_angle_gamma 82.114(4)
_cell_formula_units_Z 2
_cell_length_a 5.8865(2)
_cell_length_b 14.2293(7)
_cell_length_c 16.8469(8)
_cell_measurement_reflns_used 4772
_cell_measurement_temperature 296.4(7)
_cell_measurement_theta_max 71.9560
_cell_measurement_theta_min 4.7060
_cell_volume 1352.35(11)
_computing_cell_refinement
;
CrysAlisPro, Agilent Technologies,
Version 1.171.37.35 (release 13-08-2014 CrysAlis171 .NET)
(compiled Aug 13 2014,18:06:01)
;
_computing_data_collection
;
CrysAlisPro, Agilent Technologies,
Version 1.171.37.35 (release 13-08-2014 CrysAlis171 .NET)
(compiled Aug 13 2014,18:06:01)
;
_computing_data_reduction
;
CrysAlisPro, Agilent Technologies,
Version 1.171.37.35 (release 13-08-2014 CrysAlis171 .NET)
(compiled Aug 13 2014,18:06:01)
;
_computing_molecular_graphics 'Olex2 (Dolomanov et al., 2009)'
_computing_publication_material 'Olex2 (Dolomanov et al., 2009)'
_computing_structure_refinement 'ShelXL (Sheldrick, 2015)'
_computing_structure_solution 'ShelXT (Sheldrick, 2015)'
_diffrn_ambient_environment air
_diffrn_ambient_temperature 296.4(7)
_diffrn_detector 'CCD plate'
_diffrn_detector_area_resol_mean 15.9595
_diffrn_detector_type EosS2
_diffrn_measured_fraction_theta_full 0.998
_diffrn_measured_fraction_theta_max 0.975
_diffrn_measurement_details
;
#__ type_ start__ end____ width___ exp.time_
  1 omega   23.00   90.00   1.0000    2.1600
omega____ theta____ kappa____ phi______ frames
    -       36.2921 -125.0000  120.0000 67

#__ type_ start__ end____ width___ exp.time_
  2 omega  -31.00   53.00   1.0000    2.1600
omega____ theta____ kappa____ phi______ frames
    -       36.2921  -57.0000 -120.0000 84

#__ type_ start__ end____ width___ exp.time_
  3 omega  -31.00   53.00   1.0000    2.1600
omega____ theta____ kappa____ phi______ frames
    -       36.2921  -57.0000    0.0000 84

#__ type_ start__ end____ width___ exp.time_
  4 omega  -31.00   63.00   1.0000    2.1600
omega____ theta____ kappa____ phi______ frames
    -       36.2921  -77.0000  -60.0000 94

#__ type_ start__ end____ width___ exp.time_
  5 omega   23.00   90.00   1.0000    2.1600
omega____ theta____ kappa____ phi______ frames
    -       36.2921 -125.0000  -90.0000 67

#__ type_ start__ end____ width___ exp.time_
  6 omega  -33.00  106.00   1.0000    2.1600
omega____ theta____ kappa____ phi______ frames
    -       36.2921    0.0000  120.0000 139

#__ type_ start__ end____ width___ exp.time_
  7 omega  -31.00   53.00   1.0000    2.1600
omega____ theta____ kappa____ phi______ frames
    -       36.2921  -57.0000  120.0000 84

#__ type_ start__ end____ width___ exp.time_
  8 omega   70.00  178.00   1.0000    8.6400
omega____ theta____ kappa____ phi______ frames
    -      108.0000   15.0000 -150.0000 108

#__ type_ start__ end____ width___ exp.time_
  9 omega   38.00   91.00   1.0000    8.6400
omega____ theta____ kappa____ phi______ frames
    -      108.0000  -30.0000 -120.0000 53

#__ type_ start__ end____ width___ exp.time_
 10 omega   90.00  175.00   1.0000    8.6400
omega____ theta____ kappa____ phi______ frames
    -      108.0000   61.0000 -150.0000 85

#__ type_ start__ end____ width___ exp.time_
 11 omega   40.00   98.00   1.0000    8.6400
omega____ theta____ kappa____ phi______ frames
    -      108.0000  -45.0000  150.0000 58

#__ type_ start__ end____ width___ exp.time_
 12 omega   38.00  116.00   1.0000    8.6400
omega____ theta____ kappa____ phi______ frames
    -      108.0000 -111.0000  120.0000 78

#__ type_ start__ end____ width___ exp.time_
 13 omega   39.00  109.00   1.0000    8.6400
omega____ theta____ kappa____ phi______ frames
    -      108.0000  -94.0000  -30.0000 70

#__ type_ start__ end____ width___ exp.time_
 14 omega   38.00   91.00   1.0000    8.6400
omega____ theta____ kappa____ phi______ frames
    -      108.0000  -30.0000    0.0000 53

#__ type_ start__ end____ width___ exp.time_
 15 omega   41.00  126.00   1.0000    8.6400
omega____ theta____ kappa____ phi______ frames
    -      108.0000  -61.0000    0.0000 85

#__ type_ start__ end____ width___ exp.time_
 16 omega   39.00  109.00   1.0000    8.6400
omega____ theta____ kappa____ phi______ frames
    -      108.0000  -94.0000  150.0000 70

#__ type_ start__ end____ width___ exp.time_
 17 omega   39.00  109.00   1.0000    8.6400
omega____ theta____ kappa____ phi______ frames
    -      108.0000  -94.0000 -120.0000 70

#__ type_ start__ end____ width___ exp.time_
 18 omega   40.00   98.00   1.0000    8.6400
omega____ theta____ kappa____ phi______ frames
    -      108.0000  -45.0000   90.0000 58

#__ type_ start__ end____ width___ exp.time_
 19 omega   38.00   91.00   1.0000    8.6400
omega____ theta____ kappa____ phi______ frames
    -      108.0000  -30.0000  -90.0000 53

#__ type_ start__ end____ width___ exp.time_
 20 omega   41.00  126.00   1.0000    8.6400
omega____ theta____ kappa____ phi______ frames
    -      108.0000  -61.0000 -150.0000 85

#__ type_ start__ end____ width___ exp.time_
 21 omega   40.00   98.00   1.0000    8.6400
omega____ theta____ kappa____ phi______ frames
    -      108.0000  -45.0000  -60.0000 58

#__ type_ start__ end____ width___ exp.time_
 22 omega   91.00  176.00   1.0000    8.6400
omega____ theta____ kappa____ phi______ frames
    -      108.0000   45.0000  -90.0000 85

#__ type_ start__ end____ width___ exp.time_
 23 omega   20.00  104.00   1.0000    2.1600
omega____ theta____ kappa____ phi______ frames
    -       36.2921   57.0000  -90.0000 84

#__ type_ start__ end____ width___ exp.time_
 24 omega   10.00  104.00   1.0000    2.1600
omega____ theta____ kappa____ phi______ frames
    -       36.2921   77.0000  -30.0000 94

#__ type_ start__ end____ width___ exp.time_
 25 omega   20.00  104.00   1.0000    2.1600
omega____ theta____ kappa____ phi______ frames
    -       36.2921   57.0000  150.0000 84

#__ type_ start__ end____ width___ exp.time_
 26 omega   20.00  104.00   1.0000    2.1600
omega____ theta____ kappa____ phi______ frames
    -       36.2921   57.0000 -150.0000 84

#__ type_ start__ end____ width___ exp.time_
 27 omega   10.00  104.00   1.0000    2.1600
omega____ theta____ kappa____ phi______ frames
    -       36.2921   77.0000 -120.0000 94

#__ type_ start__ end____ width___ exp.time_
 28 omega  -33.00   55.00   1.0000    2.1600
omega____ theta____ kappa____ phi______ frames
    -       36.2921  -38.0000   30.0000 88

#__ type_ start__ end____ width___ exp.time_
 29 omega   10.00  104.00   1.0000    2.1600
omega____ theta____ kappa____ phi______ frames
    -       36.2921   77.0000   60.0000 94

#__ type_ start__ end____ width___ exp.time_
 30 omega   70.00  173.00   1.0000    8.6400
omega____ theta____ kappa____ phi______ frames
    -      108.0000   15.0000   60.0000 103
;
_diffrn_measurement_device 'four-circle diffractometer'
_diffrn_measurement_device_type 'New Gemini, Dual, Cu at zero, EosS2'
_diffrn_measurement_method '\w scans'
_diffrn_orient_matrix_UB_11 0.0363534000
_diffrn_orient_matrix_UB_12 -0.0964352000
_diffrn_orient_matrix_UB_13 0.0675481000
_diffrn_orient_matrix_UB_21 -0.0384979000
_diffrn_orient_matrix_UB_22 0.0582413000
_diffrn_orient_matrix_UB_23 0.0661095000
_diffrn_orient_matrix_UB_31 -0.2588545000
_diffrn_orient_matrix_UB_32 -0.0070661000
_diffrn_orient_matrix_UB_33 0.0002174000
_diffrn_radiation_monochromator graphite
_diffrn_radiation_probe x-ray
_diffrn_radiation_type CuK\a
_diffrn_radiation_wavelength 1.54184
_diffrn_reflns_av_R_equivalents 0.0391
_diffrn_reflns_av_unetI/netI 0.0303
_diffrn_reflns_Laue_measured_fraction_full 0.998
_diffrn_reflns_Laue_measured_fraction_max 0.975
_diffrn_reflns_limit_h_max 4
_diffrn_reflns_limit_h_min -7
_diffrn_reflns_limit_k_max 16
_diffrn_reflns_limit_k_min -17
_diffrn_reflns_limit_l_max 20
_diffrn_reflns_limit_l_min -20
_diffrn_reflns_number 14966
_diffrn_reflns_point_group_measured_fraction_full 0.998
_diffrn_reflns_point_group_measured_fraction_max 0.975
_diffrn_reflns_theta_full 67.684
_diffrn_reflns_theta_max 72.672
_diffrn_reflns_theta_min 4.717
_diffrn_source 'Enhance (Cu) X-ray Source'
_exptl_absorpt_coefficient_mu 0.957
_exptl_absorpt_correction_T_max 1.00000
_exptl_absorpt_correction_T_min 0.92327
_exptl_absorpt_correction_type multi-scan
_exptl_absorpt_process_details
;
CrysAlisPro, Agilent Technologies,
Version 1.171.37.35 (release 13-08-2014 CrysAlis171 .NET)
(compiled Aug 13 2014,18:06:01)
Empirical absorption correction using spherical harmonics,
 implemented in SCALE3 ABSPACK scaling algorithm.
;
_exptl_crystal_colour 'clear yellowish yellow'
_exptl_crystal_colour_lustre clear
_exptl_crystal_colour_modifier yellowish
_exptl_crystal_colour_primary yellow
_exptl_crystal_density_diffrn 1.458
_exptl_crystal_description plate
_exptl_crystal_F_000 618
_exptl_crystal_size_max 0.7
_exptl_crystal_size_mid 0.4
_exptl_crystal_size_min 0.1
_refine_diff_density_max 0.218
_refine_diff_density_min -0.276
_refine_diff_density_rms 0.055
_refine_ls_extinction_method none
_refine_ls_goodness_of_fit_ref 1.031
_refine_ls_hydrogen_treatment constr
_refine_ls_matrix_type full
_refine_ls_number_parameters 388
_refine_ls_number_reflns 5247
_refine_ls_number_restraints 0
_refine_ls_restrained_S_all 1.031
_refine_ls_R_factor_all 0.0649
_refine_ls_R_factor_gt 0.0561
_refine_ls_shift/su_max 0.000
_refine_ls_shift/su_mean 0.000
_refine_ls_structure_factor_coef Fsqd
_refine_ls_weighting_details 'w=1/[\s^2^(Fo^2^)+(0.1020P)^2^+0.1170P] where P=(Fo^2^+2Fc^2^)/3'
_refine_ls_weighting_scheme calc
_refine_ls_wR_factor_gt 0.1539
_refine_ls_wR_factor_ref 0.1672
_reflns_Friedel_coverage 0.000
_reflns_number_gt 4309
_reflns_number_total 5247
_reflns_threshold_expression 'I > 2\s(I)'
_cod_data_source_file c8ra07495j2.cif
_cod_data_source_block hc-wry
_cod_database_code 7231874
_shelx_shelxl_version_number 2014/7
_shelx_space_group_comment
;
The symmetry employed for this shelxl refinement is uniquely defined
by the following loop, which should always be used as a source of
symmetry information in preference to the above space-group names.
They are only intended as comments.
;
_reflns_odcompleteness_completeness 99.90
_reflns_odcompleteness_iscentric 1
_reflns_odcompleteness_theta 66.97
_olex2_refinement_description
;
1. Fixed Uiso
 At 1.2 times of:
  All C(H) groups, All C(H,H) groups, All N(H) groups
2.a Secondary CH2 refined with riding coordinates:
 C00K(H00A,H00B), C00N(H00D,H00F), C00P(H00G,H00H), C00V(H00I,H00J)
2.b Aromatic/amide H refined with riding coordinates:
 N004(H004), N007(H007), N009(H009), N00C(H00C), N00E(H00E), C00W(H00W),
 C00X(H00X), C00Y(H00Y), C00Z(H00Z), C010(H010), C011(H011), C012(H012),
 C013(H013), C014(H014), C015(H015), C016(H016), C017(H017)
;
_olex2_date_sample_data_collection 2017-05-02
_olex2_submission_special_instructions 'No special instructions were received'

loop_
_space_group_symop_operation_xyz
'x, y, z'
'-x, -y, -z'

loop_
_atom_site_label
_atom_site_type_symbol
_atom_site_fract_x
_atom_site_fract_y
_atom_site_fract_z
_atom_site_U_iso_or_equiv
_atom_site_adp_type
_atom_site_occupancy
_atom_site_site_symmetry_order
_atom_site_calc_flag
_atom_site_refinement_flags_posn
O001 O 0.7933(3) 0.34986(9) 0.61811(8) 0.0533(3) Uani 1 1 d .
O002 O 0.0546(3) 0.33087(9) 0.39477(8) 0.0548(3) Uani 1 1 d .
N003 N 0.6301(3) 0.24508(10) 0.56459(8) 0.0421(3) Uani 1 1 d .
N004 N 0.8494(3) 0.18665(11) 0.68180(9) 0.0480(4) Uani 1 1 d .
H004 H 0.8123 0.1304 0.6815 0.058 Uiso 1 1 calc R
O005 O 0.7474(3) 0.02805(12) 0.78780(9) 0.0734(5) Uani 1 1 d .
O006 O 0.6816(3) 0.04675(12) 0.38438(9) 0.0748(5) Uani 1 1 d .
N007 N 0.2101(3) 0.44397(11) 0.44044(9) 0.0483(4) Uani 1 1 d .
H007 H 0.2237 0.5050 0.4328 0.058 Uiso 1 1 calc R
O008 O 0.2563(3) 0.61587(14) 0.20319(11) 0.0755(5) Uani 1 1 d .
N009 N 0.0521(3) 0.48795(11) 0.31397(9) 0.0517(4) Uani 1 1 d .
H009 H 0.0968 0.5435 0.3121 0.062 Uiso 1 1 calc R
O00A O 0.7794(4) 0.02394(15) 0.91530(9) 0.0828(5) Uani 1 1 d .
O00B O 1.2322(3) 0.26038(16) 0.24298(10) 0.0805(5) Uani 1 1 d .
N00C N 0.8562(3) 0.13870(12) 0.44778(10) 0.0573(4) Uani 1 1 d .
H00C H 0.9353 0.1866 0.4415 0.069 Uiso 1 1 calc R
N00D N 0.8287(3) 0.05527(12) 0.84322(10) 0.0569(4) Uani 1 1 d .
N00E N 0.8945(3) 0.16311(13) 0.30946(10) 0.0570(4) Uani 1 1 d .
H00E H 0.9896 0.2016 0.3154 0.068 Uiso 1 1 calc R
O00F O 1.2492(4) 0.31523(16) 0.11278(11) 0.0901(6) Uani 1 1 d .
N00G N 0.1662(3) 0.59507(14) 0.14758(11) 0.0647(5) Uani 1 1 d .
N00H N 1.1657(3) 0.26544(14) 0.17373(11) 0.0613(4) Uani 1 1 d .
C00I C 0.7589(3) 0.26609(12) 0.62076(9) 0.0404(4) Uani 1 1 d .
C00J C 0.1016(3) 0.41455(12) 0.38416(10) 0.0421(4) Uani 1 1 d .
C00K C 0.5393(3) 0.32552(12) 0.49575(9) 0.0435(4) Uani 1 1 d .
H00A H 0.5296 0.3002 0.4478 0.052 Uiso 1 1 calc R
H00B H 0.6450 0.3740 0.4830 0.052 Uiso 1 1 calc R
C00L C 0.9959(3) 0.18991(12) 0.74387(10) 0.0431(4) Uani 1 1 d .
C00M C -0.0632(3) 0.48069(13) 0.24594(11) 0.0463(4) Uani 1 1 d .
C00N C 0.3045(3) 0.37465(13) 0.51364(10) 0.0467(4) Uani 1 1 d .
H00D H 0.2027 0.3254 0.5332 0.056 Uiso 1 1 calc R
H00F H 0.3168 0.4084 0.5563 0.056 Uiso 1 1 calc R
C00O C 0.9890(3) 0.12713(13) 0.82227(10) 0.0467(4) Uani 1 1 d .
C00P C 0.5877(3) 0.14605(13) 0.56362(11) 0.0485(4) Uani 1 1 d .
H00G H 0.4537 0.1508 0.5305 0.058 Uiso 1 1 calc R
H00H H 0.5549 0.1103 0.6191 0.058 Uiso 1 1 calc R
C00Q C 0.8563(3) 0.16011(13) 0.22969(12) 0.0503(4) Uani 1 1 d .
C00R C 0.7982(4) 0.11175(14) 0.38092(12) 0.0529(4) Uani 1 1 d .
O00S O 0.2224(4) 0.6249(2) 0.07662(12) 0.1171(9) Uani 1 1 d .
C00T C -0.0140(3) 0.53193(15) 0.16580(11) 0.0524(4) Uani 1 1 d .
C00U C 0.9842(3) 0.21001(14) 0.16320(12) 0.0512(4) Uani 1 1 d .
C00V C 0.7892(4) 0.08933(14) 0.52988(12) 0.0570(5) Uani 1 1 d .
H00I H 0.9190 0.0789 0.5662 0.068 Uiso 1 1 calc R
H00J H 0.7495 0.0256 0.5292 0.068 Uiso 1 1 calc R
C00W C 1.1590(3) 0.25445(15) 0.73075(12) 0.0543(5) Uani 1 1 d .
H00W H 1.1709 0.2968 0.6792 0.065 Uiso 1 1 calc R
C00X C 1.1339(4) 0.12985(17) 0.88452(12) 0.0610(5) Uani 1 1 d .
H00X H 1.1249 0.0874 0.9362 0.073 Uiso 1 1 calc R
C00Y C 0.6863(4) 0.11084(16) 0.20936(13) 0.0588(5) Uani 1 1 d .
H00Y H 0.5984 0.0764 0.2509 0.071 Uiso 1 1 calc R
C00Z C 1.2899(4) 0.19536(18) 0.86938(13) 0.0653(6) Uani 1 1 d .
H00Z H 1.3864 0.1982 0.9108 0.078 Uiso 1 1 calc R
C010 C 1.3030(4) 0.25720(17) 0.79221(14) 0.0621(5) Uani 1 1 d .
H010 H 1.4102 0.3012 0.7816 0.075 Uiso 1 1 calc R
C011 C -0.2409(4) 0.42347(16) 0.25541(14) 0.0613(5) Uani 1 1 d .
H011 H -0.2817 0.3903 0.3079 0.074 Uiso 1 1 calc R
C012 C 0.9409(4) 0.21004(17) 0.08324(13) 0.0642(5) Uani 1 1 d .
H012 H 1.0277 0.2435 0.0408 0.077 Uiso 1 1 calc R
C013 C 0.6465(4) 0.11225(19) 0.12946(14) 0.0683(6) Uani 1 1 d .
H013 H 0.5314 0.0790 0.1180 0.082 Uiso 1 1 calc R
C014 C -0.1361(5) 0.5240(2) 0.09902(13) 0.0727(7) Uani 1 1 d .
H014 H -0.1027 0.5590 0.0463 0.087 Uiso 1 1 calc R
C015 C 0.7725(5) 0.1616(2) 0.06581(14) 0.0718(6) Uani 1 1 d .
H015 H 0.7433 0.1620 0.0119 0.086 Uiso 1 1 calc R
C016 C -0.3050(5) 0.4645(2) 0.11130(18) 0.0838(8) Uani 1 1 d .
H016 H -0.3843 0.4578 0.0668 0.101 Uiso 1 1 calc R
C017 C -0.3567(5) 0.4149(2) 0.18940(18) 0.0779(7) Uani 1 1 d .
H017 H -0.4723 0.3749 0.1976 0.093 Uiso 1 1 calc R

loop_
_atom_site_aniso_label
_atom_site_aniso_U_11
_atom_site_aniso_U_22
_atom_site_aniso_U_33
_atom_site_aniso_U_23
_atom_site_aniso_U_13
_atom_site_aniso_U_12
O001 0.0725(9) 0.0351(6) 0.0526(7) -0.0064(5) -0.0149(6) -0.0121(6)
O002 0.0693(9) 0.0388(7) 0.0556(7) -0.0027(5) -0.0082(6) -0.0195(6)
N003 0.0517(8) 0.0357(7) 0.0369(6) -0.0034(5) -0.0093(6) -0.0062(6)
N004 0.0657(9) 0.0362(7) 0.0405(7) -0.0004(6) -0.0158(6) -0.0140(6)
O005 0.0997(13) 0.0595(9) 0.0608(8) 0.0033(7) -0.0199(8) -0.0390(9)
O006 0.1092(14) 0.0631(9) 0.0585(8) -0.0073(7) -0.0058(8) -0.0471(9)
N007 0.0608(9) 0.0360(7) 0.0457(7) -0.0036(6) -0.0164(6) -0.0060(6)
O008 0.0788(11) 0.0780(11) 0.0739(10) -0.0127(8) 0.0059(8) -0.0388(9)
N009 0.0673(10) 0.0420(8) 0.0458(8) -0.0003(6) -0.0176(7) -0.0226(7)
O00A 0.0979(13) 0.0922(13) 0.0490(8) 0.0133(8) -0.0063(8) -0.0371(10)
O00B 0.0720(10) 0.1124(15) 0.0720(10) -0.0337(10) 0.0066(8) -0.0457(10)
N00C 0.0774(11) 0.0444(8) 0.0556(9) -0.0173(7) 0.0023(8) -0.0185(8)
N00D 0.0663(10) 0.0485(9) 0.0480(8) 0.0073(7) -0.0128(7) -0.0131(7)
N00E 0.0677(10) 0.0562(9) 0.0537(9) -0.0159(7) 0.0021(7) -0.0272(8)
O00F 0.0876(13) 0.1065(15) 0.0791(11) -0.0061(10) 0.0043(9) -0.0563(12)
N00G 0.0637(11) 0.0639(11) 0.0546(9) 0.0047(8) 0.0018(8) -0.0049(8)
N00H 0.0551(10) 0.0659(11) 0.0678(11) -0.0200(9) 0.0048(8) -0.0205(8)
C00I 0.0487(9) 0.0359(8) 0.0351(7) -0.0043(6) -0.0032(6) -0.0079(6)
C00J 0.0441(8) 0.0398(8) 0.0410(8) -0.0054(6) -0.0033(6) -0.0087(6)
C00K 0.0519(9) 0.0419(9) 0.0328(7) -0.0002(6) -0.0047(6) -0.0081(7)
C00L 0.0492(9) 0.0405(8) 0.0382(8) -0.0061(6) -0.0074(6) -0.0060(7)
C00M 0.0508(10) 0.0403(9) 0.0475(9) -0.0084(7) -0.0139(7) -0.0061(7)
C00N 0.0551(10) 0.0455(9) 0.0352(7) -0.0025(7) -0.0049(7) -0.0039(7)
C00O 0.0505(9) 0.0455(9) 0.0409(8) -0.0029(7) -0.0077(7) -0.0081(7)
C00P 0.0592(11) 0.0431(9) 0.0436(8) -0.0041(7) -0.0096(7) -0.0180(8)
C00Q 0.0549(10) 0.0425(9) 0.0554(10) -0.0132(8) 0.0002(8) -0.0110(8)
C00R 0.0642(12) 0.0402(9) 0.0560(10) -0.0118(8) -0.0054(8) -0.0118(8)
O00S 0.1086(17) 0.160(2) 0.0580(10) 0.0279(12) 0.0036(10) -0.0385(16)
C00T 0.0576(11) 0.0500(10) 0.0463(9) -0.0083(8) -0.0070(8) -0.0010(8)
C00U 0.0496(10) 0.0467(9) 0.0586(10) -0.0133(8) 0.0003(8) -0.0103(8)
C00V 0.0825(14) 0.0369(9) 0.0519(10) -0.0098(7) -0.0083(9) -0.0089(9)
C00W 0.0561(11) 0.0552(11) 0.0493(9) -0.0032(8) -0.0034(8) -0.0173(8)
C00X 0.0660(12) 0.0671(13) 0.0442(9) -0.0019(9) -0.0178(8) -0.0060(10)
C00Y 0.0638(12) 0.0577(11) 0.0584(11) -0.0129(9) 0.0009(9) -0.0232(9)
C00Z 0.0595(12) 0.0769(15) 0.0625(12) -0.0196(11) -0.0242(10) -0.0083(10)
C010 0.0486(11) 0.0664(13) 0.0749(13) -0.0177(10) -0.0098(9) -0.0164(9)
C011 0.0570(12) 0.0551(11) 0.0717(13) -0.0087(9) -0.0162(9) -0.0163(9)
C012 0.0683(13) 0.0654(13) 0.0590(11) -0.0114(10) 0.0044(10) -0.0183(10)
C013 0.0724(14) 0.0715(14) 0.0680(13) -0.0191(11) -0.0082(11) -0.0282(11)
C014 0.0893(17) 0.0763(15) 0.0483(10) -0.0155(10) -0.0196(11) 0.0091(13)
C015 0.0805(16) 0.0867(17) 0.0546(11) -0.0203(11) -0.0049(10) -0.0270(13)
C016 0.0950(19) 0.0828(17) 0.0814(16) -0.0356(14) -0.0481(14) 0.0041(14)
C017 0.0690(15) 0.0691(15) 0.1024(19) -0.0264(13) -0.0381(13) -0.0125(11)

loop_
_atom_type_symbol
_atom_type_description
_atom_type_scat_dispersion_real
_atom_type_scat_dispersion_imag
_atom_type_scat_source
C C 0.0181 0.0091 'International Tables Vol C Tables 4.2.6.8 and 6.1.1.4'
H H 0.0000 0.0000 'International Tables Vol C Tables 4.2.6.8 and 6.1.1.4'
N N 0.0311 0.0180 'International Tables Vol C Tables 4.2.6.8 and 6.1.1.4'
O O 0.0492 0.0322 'International Tables Vol C Tables 4.2.6.8 and 6.1.1.4'

loop_
_geom_angle_atom_site_label_1
_geom_angle_atom_site_label_2
_geom_angle_atom_site_label_3
_geom_angle
C00I N003 C00K 118.10(13)
C00I N003 C00P 124.78(14)
C00K N003 C00P 116.96(13)
C00I N004 H004 117.2
C00I N004 C00L 125.63(14)
C00L N004 H004 117.2
C00J N007 H007 119.5
C00J N007 C00N 121.10(15)
C00N N007 H007 119.5
C00J N009 H009 116.9
C00J N009 C00M 126.12(15)
C00M N009 H009 116.9
C00R N00C H00C 119.0
C00R N00C C00V 121.98(16)
C00V N00C H00C 119.0
O005 N00D C00O 119.04(16)
O00A N00D O005 122.27(18)
O00A N00D C00O 118.69(17)
C00Q N00E H00E 116.0
C00Q N00E C00R 127.96(16)
C00R N00E H00E 116.0
O008 N00G C00T 119.61(17)
O00S N00G O008 121.9(2)
O00S N00G C00T 118.5(2)
O00B N00H C00U 119.65(18)
O00F N00H O00B 121.83(19)
O00F N00H C00U 118.51(19)
O001 C00I N003 122.45(15)
O001 C00I N004 122.09(15)
N003 C00I N004 115.47(14)
O002 C00J N007 123.02(15)
O002 C00J N009 124.34(15)
N007 C00J N009 112.63(15)
N003 C00K H00A 109.0
N003 C00K H00B 109.0
N003 C00K C00N 112.79(14)
H00A C00K H00B 107.8
C00N C00K H00A 109.0
C00N C00K H00B 109.0
N004 C00L C00O 121.64(16)
C00W C00L N004 121.92(16)
C00W C00L C00O 116.43(16)
N009 C00M C00T 122.66(17)
N009 C00M C011 120.40(17)
C011 C00M C00T 116.90(17)
N007 C00N C00K 110.41(14)
N007 C00N H00D 109.6
N007 C00N H00F 109.6
C00K C00N H00D 109.6
C00K C00N H00F 109.6
H00D C00N H00F 108.1
C00L C00O N00D 121.65(16)
C00X C00O N00D 116.26(16)
C00X C00O C00L 122.09(18)
N003 C00P H00G 109.0
N003 C00P H00H 109.0
N003 C00P C00V 112.74(16)
H00G C00P H00H 107.8
C00V C00P H00G 109.0
C00V C00P H00H 109.0
N00E C00Q C00U 121.39(17)
N00E C00Q C00Y 122.60(18)
C00Y C00Q C00U 115.98(18)
O006 C00R N00C 122.98(18)
O006 C00R N00E 124.35(18)
N00C C00R N00E 112.61(16)
C00M C00T N00G 122.38(17)
C014 C00T N00G 116.58(19)
C014 C00T C00M 121.0(2)
C00Q C00U N00H 122.90(18)
C012 C00U N00H 115.59(18)
C012 C00U C00Q 121.50(18)
N00C C00V C00P 113.14(16)
N00C C00V H00I 109.0
N00C C00V H00J 109.0
C00P C00V H00I 109.0
C00P C00V H00J 109.0
H00I C00V H00J 107.8
C00L C00W H00W 119.2
C010 C00W C00L 121.62(18)
C010 C00W H00W 119.2
C00O C00X H00X 120.2
C00Z C00X C00O 119.63(19)
C00Z C00X H00X 120.2
C00Q C00Y H00Y 119.3
C013 C00Y C00Q 121.3(2)
C013 C00Y H00Y 119.3
C00X C00Z H00Z 120.2
C00X C00Z C010 119.57(18)
C010 C00Z H00Z 120.2
C00W C010 C00Z 120.6(2)
C00W C010 H010 119.7
C00Z C010 H010 119.7
C00M C011 H011 119.2
C017 C011 C00M 121.5(2)
C017 C011 H011 119.2
C00U C012 H012 119.6
C015 C012 C00U 120.8(2)
C015 C012 H012 119.6
C00Y C013 H013 119.2
C00Y C013 C015 121.6(2)
C015 C013 H013 119.2
C00T C014 H014 120.1
C016 C014 C00T 119.8(2)
C016 C014 H014 120.1
C012 C015 C013 118.8(2)
C012 C015 H015 120.6
C013 C015 H015 120.6
C014 C016 H016 120.1
C014 C016 C017 119.7(2)
C017 C016 H016 120.1
C011 C017 C016 120.9(2)
C011 C017 H017 119.5
C016 C017 H017 119.5

loop_
_geom_bond_atom_site_label_1
_geom_bond_atom_site_label_2
_geom_bond_distance
O001 C00I 1.226(2)
O002 C00J 1.227(2)
N003 C00I 1.350(2)
N003 C00K 1.4667(19)
N003 C00P 1.468(2)
N004 H004 0.8600
N004 C00I 1.382(2)
N004 C00L 1.395(2)
O005 N00D 1.233(2)
O006 C00R 1.214(2)
N007 H007 0.8600
N007 C00J 1.344(2)
N007 C00N 1.447(2)
O008 N00G 1.212(3)
N009 H009 0.8600
N009 C00J 1.376(2)
N009 C00M 1.388(2)
O00A N00D 1.221(2)
O00B N00H 1.227(2)
N00C H00C 0.8600
N00C C00R 1.348(2)
N00C C00V 1.450(2)
N00D C00O 1.455(2)
N00E H00E 0.8600
N00E C00Q 1.383(2)
N00E C00R 1.385(3)
O00F N00H 1.219(2)
N00G O00S 1.212(2)
N00G C00T 1.457(3)
N00H C00U 1.453(3)
C00K H00A 0.9700
C00K H00B 0.9700
C00K C00N 1.516(3)
C00L C00O 1.398(2)
C00L C00W 1.392(3)
C00M C00T 1.403(3)
C00M C011 1.391(3)
C00N H00D 0.9700
C00N H00F 0.9700
C00O C00X 1.389(3)
C00P H00G 0.9700
C00P H00H 0.9700
C00P C00V 1.515(3)
C00Q C00U 1.415(3)
C00Q C00Y 1.397(3)
C00T C014 1.395(3)
C00U C012 1.381(3)
C00V H00I 0.9700
C00V H00J 0.9700
C00W H00W 0.9300
C00W C010 1.376(3)
C00X H00X 0.9300
C00X C00Z 1.369(3)
C00Y H00Y 0.9300
C00Y C013 1.370(3)
C00Z H00Z 0.9300
C00Z C010 1.379(3)
C010 H010 0.9300
C011 H011 0.9300
C011 C017 1.367(3)
C012 H012 0.9300
C012 C015 1.362(3)
C013 H013 0.9300
C013 C015 1.376(3)
C014 H014 0.9300
C014 C016 1.368(4)
C015 H015 0.9300
C016 H016 0.9300
C016 C017 1.371(4)
C017 H017 0.9300

loop_
_geom_torsion_atom_site_label_1
_geom_torsion_atom_site_label_2
_geom_torsion_atom_site_label_3
_geom_torsion_atom_site_label_4
_geom_torsion
N003 C00K C00N N007 -172.21(14)
N003 C00P C00V N00C -56.9(2)
N004 C00L C00O N00D -0.1(3)
N004 C00L C00O C00X -179.93(19)
N004 C00L C00W C010 -179.93(19)
O005 N00D C00O C00L 22.1(3)
O005 N00D C00O C00X -158.1(2)
O008 N00G C00T C00M -10.7(3)
O008 N00G C00T C014 169.7(2)
N009 C00M C00T N00G 1.5(3)
N009 C00M C00T C014 -178.99(19)
N009 C00M C011 C017 -179.8(2)
O00A N00D C00O C00L -158.0(2)
O00A N00D C00O C00X 21.8(3)
O00B N00H C00U C00Q 8.9(3)
O00B N00H C00U C012 -172.0(2)
N00D C00O C00X C00Z 179.8(2)
N00E C00Q C00U N00H 1.4(3)
N00E C00Q C00U C012 -177.6(2)
N00E C00Q C00Y C013 177.4(2)
O00F N00H C00U C00Q -171.7(2)
O00F N00H C00U C012 7.3(3)
N00G C00T C014 C016 178.8(2)
N00H C00U C012 C015 -179.1(2)
C00I N003 C00K C00N -90.63(19)
C00I N003 C00P C00V -77.8(2)
C00I N004 C00L C00O 146.48(19)
C00I N004 C00L C00W -34.7(3)
C00J N007 C00N C00K 83.0(2)
C00J N009 C00M C00T -146.9(2)
C00J N009 C00M C011 35.3(3)
C00K N003 C00I O001 3.4(3)
C00K N003 C00I N004 -176.79(15)
C00K N003 C00P C00V 97.38(18)
C00L N004 C00I O001 -3.3(3)
C00L N004 C00I N003 176.82(16)
C00L C00O C00X C00Z -0.3(3)
C00L C00W C010 C00Z 0.1(4)
C00M N009 C00J O002 2.2(3)
C00M N009 C00J N007 -178.44(18)
C00M C00T C014 C016 -0.7(3)
C00M C011 C017 C016 -1.5(4)
C00N N007 C00J O002 7.9(3)
C00N N007 C00J N009 -171.54(16)
C00O C00L C00W C010 -1.0(3)
C00O C00X C00Z C010 -0.7(4)
C00P N003 C00I O001 178.48(17)
C00P N003 C00I N004 -1.7(2)
C00P N003 C00K C00N 93.88(19)
C00Q N00E C00R O006 8.6(4)
C00Q N00E C00R N00C -174.14(19)
C00Q C00U C012 C015 0.0(4)
C00Q C00Y C013 C015 0.4(4)
C00R N00C C00V C00P -102.1(2)
C00R N00E C00Q C00U -173.9(2)
C00R N00E C00Q C00Y 8.2(3)
O00S N00G C00T C00M 168.9(2)
O00S N00G C00T C014 -10.7(3)
C00T C00M C011 C017 2.2(3)
C00T C014 C016 C017 1.5(4)
C00U C00Q C00Y C013 -0.6(3)
C00U C012 C015 C013 -0.2(4)
C00V N00C C00R O006 2.1(3)
C00V N00C C00R N00E -175.18(19)
C00W C00L C00O N00D -179.00(18)
C00W C00L C00O C00X 1.2(3)
C00X C00Z C010 C00W 0.8(4)
C00Y C00Q C00U N00H 179.46(19)
C00Y C00Q C00U C012 0.4(3)
C00Y C013 C015 C012 0.1(4)
C011 C00M C00T N00G 179.43(19)
C011 C00M C00T C014 -1.1(3)
C014 C016 C017 C011 -0.4(4)
